data_7222424
loop_
_publ_author_name
'Gottschilch, Michael'
'Gourdon, Olivier'
'Persson, Joerg'
'de la Cruz, Clarina'
'Petricek, Vaclav'
'Brueckel, Thomas'

_publ_section_title
;
 Study of the antiferromagnetism of Mn5Si3: an inverse magnetocaloric
 effect material
;
_journal_issue 30
_journal_name_full 'Journal of Materials Chemistry'
_journal_page_first 15275
_journal_paper_doi 10.1039/c2jm00154c
_journal_volume 22
_journal_year 2012
_chemical_absolute_configuration .
_chemical_formula_sum 'Mn5 Si3'
_chemical_formula_weight 358.9
_chemical_name_systematic ' ?'
_space_group_IT_number ?
_space_group_ssg_name C21/m1(\a\b0)0ss
_symmetry_cell_setting monoclinic
_symmetry_space_group_name_Hall ?
_symmetry_space_group_name_H-M ?
_cell_angle_alpha 90
_cell_angle_beta 90
_cell_angle_gamma 90.268(3)
_cell_formula_units_Z 2
_cell_length_a 6.8943(3)
_cell_length_b 11.9131(5)
_cell_length_c 4.80742(5)
_cell_measurement_temperature 90
_cell_modulation_dimension 1
_cell_volume 394.84(2)
_diffrn_ambient_temperature 90
_diffrn_radiation_type neutron
_diffrn_radiation_wavelength -1
_exptl_absorpt_coefficient_mu 0
_exptl_crystal_density_diffrn 3.0182
_exptl_crystal_F_000 668
_pd_instr_location ' ?'
_pd_meas_2theta_range_max 72.793
_pd_meas_2theta_range_min 7.013
_pd_meas_number_of_points 2342
_pd_proc_2theta_range_max 72.793
_pd_proc_2theta_range_min 7.013
_pd_proc_ls_background_function '10 Legendre polynoms'
_pd_proc_ls_pref_orient_corr none
_pd_proc_ls_profile_function Gaussian
_pd_proc_ls_prof_R_factor 0.0374
_pd_proc_ls_prof_wR_expected 0.0069
_pd_proc_ls_prof_wR_factor 0.0411
_refine_ls_number_constraints 0
_refine_ls_number_parameters 66
_refine_ls_number_restraints 0
_refine_ls_shift/su_max 0.1572
_refine_ls_shift/su_mean 0.0167
_refine_ls_weighting_scheme sigma
_cod_data_source_file c2jm00154c.txt
_cod_data_source_block I
_cod_database_code 7222424
_jana_cell_commen_supercell_matrix_1_1 1
_jana_cell_commen_supercell_matrix_1_2 0
_jana_cell_commen_supercell_matrix_1_3 0
_jana_cell_commen_supercell_matrix_2_1 0
_jana_cell_commen_supercell_matrix_2_2 1
_jana_cell_commen_supercell_matrix_2_3 0
_jana_cell_commen_supercell_matrix_3_1 0
_jana_cell_commen_supercell_matrix_3_2 0
_jana_cell_commen_supercell_matrix_3_3 1
_jana_cell_commen_t_section_1 0

loop_
_space_group_symop_id
_space_group_symop_operation_xyz
1 x,y,z
2 -x,-y,z+0.5
3 x+0.5,y+0.5,z
4 -x+0.5,-y+0.5,z+0.5
5 -x,-y,-z
6 x,y,-z+0.5
7 -x+0.5,-y+0.5,-z
8 x+0.5,y+0.5,-z+0.5

loop_
_space_group_symop_ssg_id
_space_group_symop_ssg_operation_algebraic
1 x1,x2,x3,x4
2 -x1,-x2,x3+1/2,-x4+1/2
3 -x1,-x2,-x3,-x4
4 x1,x2,-x3+1/2,x4+1/2
5 x1+1/2,x2+1/2,x3,x4
6 -x1+1/2,-x2+1/2,x3+1/2,-x4+1/2
7 -x1+1/2,-x2+1/2,-x3,-x4
8 x1+1/2,x2+1/2,-x3+1/2,x4+1/2

loop_
_atom_site_label
_atom_site_type_symbol
_atom_site_fract_x
_atom_site_fract_y
_atom_site_fract_z
_atom_site_adp_type
_atom_site_U_iso_or_equiv
_atom_site_symmetry_multiplicity
_atom_site_occupancy
_atom_site_calc_flag
_atom_site_refinement_flags
_atom_site_disorder_assembly
_atom_site_disorder_group
Mn1 Mn 0.0003(7) 0.3326(7) -0.0055(7) Uiso 0.00142(15) 8 1 d . . .
Mn2 Mn 0.2634(14) 0.5003(7) 0.25 Uiso 0.0029(13) 4 1 d . . .
Mn3 Mn 0.6175(15) 0.6169(5) 0.25 Uiso 0.0018(3) 4 1 d . . .
Mn4 Mn 0.6181(11) -0.6188(8) 0.25 Uiso 0.0014(12) 4 1 d . . .
Si1 Si 0.0992(15) 0.5005(7) -0.25 Uiso 0.0017(11) 4 1 d . . .
Si2 Si -0.3002(15) 0.3001(9) -0.25 Uiso 0.0034(12) 4 1 d . . .
Si3 Si -0.3003(18) -0.2999(6) 0.75 Uiso 0.0027(3) 4 1 d . . .

loop_
_atom_type_symbol
_atom_type_scat_length_neutron
_atom_type_scat_source
Mn -3.730 International_Tables_Vol_C
Si 4.149 International_Tables_Vol_C

loop_
_cell_wave_vector_seq_id
_cell_wave_vector_x
_cell_wave_vector_y
_cell_wave_vector_z
1 0.000000 1.000000 0.000000
